data_2200789
loop_
_publ_author_name
'Di\'anez, Mar\'ia Jes\'us'
'Estrada, Mar\'ia Dolores'
'L\'opez-Castro, Amparo'
'P\'erez-Garrido, Sime\'on'

_publ_section_title
;(4<i>R</i>,5<i>R</i>)-2-(<i>N</i>-Methyl-benzylamino)-3-nitro-4-(1',2',3',4',5'-penta-<i>O</i>-acetyl-<small>D</small>-<i>manno</i>-pentitol-1-yl)-5-phenyl-5-phenylcarbamoyl-4,5-dihydrothiophene
 at 150K
;
_journal_issue 12
_journal_name_full 'Acta Crystallographica Section E'
_journal_page_first o1255
_journal_page_last o1257
_journal_paper_doi 10.1107/S1600536801019559
_journal_volume 57
_journal_year 2001
_chemical_formula_iupac 'C40 H43 N3 O13 S'
_chemical_formula_moiety 'C40 H43 N3 O13 S'
_chemical_formula_sum 'C40 H43 N3 O13 S'
_chemical_formula_weight 805.83
_chemical_melting_point 459.0(10)
_chemical_name_systematic
;
(4R,5R)-2-(N-Methyl-benzylamino)-3-nitro-4-(1',2',3',4',5'-penta-O-acetyl-D-
manno-pentitol-1-yl)-5-phenyl-5-phenylcarbamoyl-4,5-dihydrothiophene
;
_space_group_IT_number 4
_symmetry_cell_setting monoclinic
_symmetry_space_group_name_Hall 'P 2yb'
_symmetry_space_group_name_H-M 'P 1 21 1'
_cell_angle_alpha 90.00
_cell_angle_beta 94.650(10)
_cell_angle_gamma 90.00
_cell_formula_units_Z 2
_cell_length_a 15.575(3)
_cell_length_b 10.434(8)
_cell_length_c 12.217(3)
_cell_measurement_reflns_used 25
_cell_measurement_temperature 150(2)
_cell_measurement_theta_max 10
_cell_measurement_theta_min 6
_cell_volume 1978.8(16)
_computing_cell_refinement
;
SET4 (de Boer & Duissenberg, 1984) and CELDIM (in CAD4; Retting, 1989)
;
_computing_data_collection 'CAD-4 Software (Enraf-Nonius, 1989)'
_computing_data_reduction 'XRAY76 System (Stewart et al., 1976)'
_computing_molecular_graphics 'ORTEPII (Johnson, 1976)'
_computing_publication_material SHELXL93
_computing_structure_refinement 'SHELXL93 (Sheldrick, 1993)'
_computing_structure_solution 'SIR92 (Altomare et al., 1994)'
_diffrn_ambient_temperature 150(2)
_diffrn_measured_fraction_theta_full .999
_diffrn_measured_fraction_theta_max .999
_diffrn_measurement_device 'Enraf-Nonius CAD-4'
_diffrn_measurement_method \w--2\q
_diffrn_radiation_monochromator graphite
_diffrn_radiation_source 'fine-focus sealed tube'
_diffrn_radiation_type MoK\a
_diffrn_radiation_wavelength .71069
_diffrn_reflns_av_sigmaI/netI .0369
_diffrn_reflns_limit_h_max 20
_diffrn_reflns_limit_h_min 0
_diffrn_reflns_limit_k_max 13
_diffrn_reflns_limit_k_min 0
_diffrn_reflns_limit_l_max 16
_diffrn_reflns_limit_l_min -16
_diffrn_reflns_number 5025
_diffrn_reflns_theta_full 27.98
_diffrn_reflns_theta_max 27.98
_diffrn_reflns_theta_min 2.04
_diffrn_standards_decay_% none
_diffrn_standards_interval_time 120
_diffrn_standards_number 3
_exptl_absorpt_coefficient_mu .152
_exptl_absorpt_correction_type none
_exptl_crystal_colour yellow
_exptl_crystal_density_diffrn 1.352
_exptl_crystal_density_method 'not measured'
_exptl_crystal_description Prism
_exptl_crystal_F_000 848
_exptl_crystal_size_max .40
_exptl_crystal_size_mid .28
_exptl_crystal_size_min .24
_refine_diff_density_max .290
_refine_diff_density_min -.675
_refine_ls_abs_structure_details 'Flack (1983)'
_refine_ls_abs_structure_Flack .00(8)
_refine_ls_extinction_method none
_refine_ls_goodness_of_fit_all 1.020
_refine_ls_goodness_of_fit_ref 1.042
_refine_ls_hydrogen_treatment noref
_refine_ls_matrix_type full
_refine_ls_number_parameters 514
_refine_ls_number_reflns 5019
_refine_ls_number_restraints 1
_refine_ls_restrained_S_all 1.020
_refine_ls_restrained_S_obs 1.042
_refine_ls_R_factor_all .0544
_refine_ls_R_factor_gt .0413
_refine_ls_shift/su_max .029
_refine_ls_shift/su_mean .001
_refine_ls_structure_factor_coef Fsqd
_refine_ls_weighting_details 'w = 1/[\s^2^(Fo^2^)+(0.0726P)^2^] where P = (Fo^2^+2Fc^2^)/3'
_refine_ls_weighting_scheme calc
_refine_ls_wR_factor_ref .1076
_reflns_number_gt 4290
_reflns_number_total 5019
_reflns_threshold_expression I>2\s(I)
_cod_data_source_file wn6070.cif
_cod_data_source_block I
_cod_depositor_comments
;
The following automatic conversions were performed:
'_symmetry_cell_setting' value 'Monoclinic' changed to 'monoclinic'
according to '/home/saulius/struct/CIF-dictionaries/cif_core.dic'
dictionary named 'cif_core.dic' version 2.4.1 from 2010-06-29.

Automatic conversion script
Id: cif_fix_enum 1527 2010-12-29 10:47:43Z saulius 

The following automatic conversions were performed:

'_chemical_melting_point' value '458-460' was changed to '459.0(10)'
- the average value was taken and precision was estimated.

Automatic conversion script
Id: cif_fix_values 1646 2011-03-28 12:23:43Z adriana 

The following automatic conversions were performed:

'_chemical_melting_point' value '458-460' was changed to '459.0(10)'
- the average value was taken and precision was
estimated.

'_symmetry_cell_setting' value 'Monoclinic' changed to
'monoclinic' according to
/home/saulius/struct/CIF-dictionaries/cif_core.dic dictionary named
'cif_core.dic' version 2.4.1 from 2010-06-29.

Automatic conversion script
Id: cif_fix_values 1715 2011-07-08 13:25:40Z adriana 
;
_cod_original_sg_symbol_H-M 'P 21'
_cod_database_code 2200789
_cod_database_fobs_code 2200789

loop_
_symmetry_equiv_pos_as_xyz
'x, y, z'
'-x, y+1/2, -z'

loop_
_atom_site_aniso_label
_atom_site_aniso_U_11
_atom_site_aniso_U_22
_atom_site_aniso_U_33
_atom_site_aniso_U_12
_atom_site_aniso_U_13
_atom_site_aniso_U_23
S1 .0185(3) .0178(3) .0157(3) -.0016(3) .0024(2) -.0042(3)
O31 .0161(9) .0224(11) .0367(12) .0022(8) .0036(8) -.0031(10)
O32 .0292(11) .048(2) .0206(10) .0134(11) .0027(8) -.0080(11)
O51 .0478(13) .0181(11) .0169(10) .0027(10) .0054(9) -.0006(9)
O61 .0177(8) .0129(9) .0189(9) -.0006(8) .0041(7) -.0019(8)
O62 .0329(11) .0216(11) .0357(12) -.0019(10) .0174(9) -.0064(10)
O71 .0218(9) .0153(10) .0188(9) -.0023(8) .0015(7) -.0027(8)
O72 .0377(12) .0213(12) .0268(11) .0040(10) .0073(9) -.0050(9)
O81 .0158(9) .0182(10) .0226(9) .0030(8) .0033(7) -.0028(8)
O82 .0329(12) .0206(12) .0411(13) .0035(10) .0031(10) -.0035(11)
O91 .0245(9) .0229(11) .0178(9) .0002(9) .0064(7) -.0018(8)
O92 .0494(14) .0369(15) .0220(10) -.0014(12) .0081(10) -.0101(11)
O101 .0319(11) .0289(13) .0292(11) .0098(10) .0066(9) .0115(10)
O102 .0353(13) .061(2) .059(2) .0183(14) -.0044(12) -.003(2)
N2 .0197(11) .0177(12) .0236(12) -.0020(9) .0010(9) -.0004(10)
N3 .0212(11) .0192(13) .0227(11) .0031(10) .0045(9) .0015(10)
N5 .0349(13) .0129(12) .0162(11) .0002(10) .0027(9) .0018(10)
C2 .0140(10) .0148(13) .0205(11) .0022(11) .0028(9) .0035(12)
C3 .0170(12) .0160(14) .0176(12) .0005(11) .0044(10) .0027(11)
C4 .0159(11) .0166(13) .0116(11) .0013(10) .0039(9) -.0008(10)
C5 .0201(12) .0147(13) .0114(11) -.0002(10) .0023(9) .0001(10)
C6 .0141(10) .0118(13) .0149(11) -.0001(10) .0010(8) -.0009(10)
C7 .0162(11) .0158(14) .0153(11) -.0013(10) .0027(9) -.0012(10)
C8 .0173(12) .0193(14) .0147(12) .0000(11) .0042(9) -.0003(11)
C9 .0213(12) .0200(15) .0148(11) -.0004(11) .0015(9) -.0012(11)
C10 .0261(15) .033(2) .0235(14) .0026(14) -.0004(12) .0030(14)
C22 .0230(13) .023(2) .037(2) -.0072(13) .0101(13) -.0007(14)
C23 .0207(13) .022(2) .0274(14) -.0022(12) -.0015(11) -.0038(13)
C24 .0168(12) .031(2) .0240(13) .0001(12) .0038(11) .0032(12)
C25 .0247(14) .029(2) .039(2) .0057(14) .0098(13) .0061(15)
C26 .049(2) .042(2) .047(2) .021(2) .026(2) .019(2)
C27 .047(2) .086(4) .041(2) .035(3) .016(2) .037(2)
C28 .034(2) .104(5) .032(2) .011(2) -.0027(15) .016(2)
C29 .0261(14) .058(2) .030(2) -.001(2) -.0013(12) .002(2)
C51 .0176(12) .0180(14) .0169(12) .0005(10) .0014(10) .0008(11)
C52 .0337(15) .0181(15) .0171(13) .0061(12) .0079(11) .0057(11)
C53 .057(2) .020(2) .0202(13) -.002(2) .0009(13) .0016(14)
C54 .097(3) .020(2) .029(2) -.005(2) .012(2) .0009(15)
C55 .085(3) .026(2) .043(2) .021(2) .019(2) .013(2)
C57 .040(2) .035(2) .035(2) -.002(2) -.0045(15) .014(2)
C56 .051(2) .053(3) .047(2) .013(2) .002(2) .029(2)
C58 .0167(11) .0181(14) .0150(11) -.0008(10) .0028(9) .0056(10)
C59 .0205(12) .021(2) .0240(13) -.0003(12) .0040(10) -.0003(12)
C61 .0230(13) .0162(14) .0158(12) .0032(11) .0026(10) .0012(11)
C62 .038(2) .022(2) .040(2) -.0061(15) .0143(14) -.0115(15)
C71 .0276(14) .0191(15) .0173(12) .0009(12) -.0026(11) -.0024(11)
C72 .046(2) .019(2) .033(2) -.0035(15) .0053(14) -.0049(14)
C81 .0234(13) .023(2) .0194(13) .0079(12) .0003(11) -.0042(12)
C82 .029(2) .038(2) .047(2) .006(2) .0072(14) -.017(2)
C91 .034(2) .027(2) .0210(14) .0017(14) .0123(12) -.0010(13)
C92 .036(2) .048(2) .047(2) .001(2) .019(2) -.011(2)
C101 .036(2) .042(2) .0234(15) .016(2) -.0028(13) .0058(15)
C102 .052(2) .041(2) .048(2) .020(2) .008(2) .012(2)
C510 .0255(14) .025(2) .0315(15) .0063(12) .0091(12) .0002(13)
C511 .0176(13) .040(2) .032(2) .0031(13) .0052(11) .0056(14)
C512 .0202(13) .042(2) .029(2) -.0058(14) .0018(11) -.005(2)
C513 .0220(13) .028(2) .0223(13) -.0027(13) .0055(11) -.0059(13)

loop_
_atom_site_label
_atom_site_fract_x
_atom_site_fract_y
_atom_site_fract_z
_atom_site_U_iso_or_equiv
_atom_site_thermal_displace_type
_atom_site_calc_flag
_atom_site_refinement_flags
_atom_site_occupancy
_atom_site_disorder_group
_atom_site_type_symbol
S1 .30713(4) .77887(7) .12579(5) .01730(14) Uani d . 1 . S
O31 .49969(12) .6455(2) -.1003(2) .0250(5) Uani d . 1 . O
O32 .39217(13) .6302(3) -.2249(2) .0326(6) Uani d . 1 . O
O51 .25605(15) .4491(2) -.0084(2) .0274(5) Uani d . 1 . O
O61 .26670(11) .9161(2) -.1526(2) .0164(4) Uani d . 1 . O
O62 .17390(14) 1.0012(2) -.0413(2) .0293(5) Uani d . 1 . O
O71 .16672(12) .6316(2) -.2733(2) .0187(4) Uani d . 1 . O
O72 .25226(14) .5359(2) -.3905(2) .0283(5) Uani d . 1 . O
O81 .07989(12) .8659(2) -.3229(2) .0188(4) Uani d . 1 . O
O82 .10603(15) 1.0781(2) -.2992(2) .0315(5) Uani d . 1 . O
O91 .25101(12) .7988(2) -.49573(15) .0215(4) Uani d . 1 . O
O92 .2314(2) .6547(3) -.6322(2) .0358(6) Uani d . 1 . O
O101 .13341(14) 1.0004(2) -.5583(2) .0298(5) Uani d . 1 . O
O102 -.0022(2) 1.0695(3) -.5446(2) .0522(8) Uani d . 1 . O
N2 .46770(15) .8268(2) .0760(2) .0204(5) Uani d . 1 . N
N3 .42282(15) .6644(3) -.1318(2) .0209(5) Uani d . 1 . N
N5 .2637(2) .4991(2) .1722(2) .0213(5) Uani d . 1 . N
H5 .2593 .5609 .2205 .026 Uiso calc . 1 . H
C2 .39286(15) .7722(3) .0398(2) .0164(5) Uani d . 1 . C
C3 .3662(2) .7177(3) -.0606(2) .0167(5) Uani d . 1 . C
C4 .2708(2) .6943(3) -.0823(2) .0145(5) Uani d . 1 . C
H4 .2639 .6106 -.1219 .017 Uiso calc . 1 . H
C5 .2389(2) .6737(3) .0347(2) .0153(5) Uani d . 1 . C
C6 .22137(15) .7962(3) -.1552(2) .0136(5) Uani d . 1 . C
H6 .1626 .8091 -.1295 .016 Uiso calc . 1 . H
C7 .2134(2) .7515(3) -.2760(2) .0157(5) Uani d . 1 . C
H7 .2722 .7350 -.3004 .019 Uiso calc . 1 . H
C8 .1662(2) .8458(3) -.3542(2) .0170(5) Uani d . 1 . C
H8 .1977 .9293 -.3508 .020 Uiso calc . 1 . H
C9 .1614(2) .7946(3) -.4726(2) .0187(5) Uani d . 1 . C
H9 .1418 .7034 -.4731 .022 Uiso calc . 1 . H
C10 .1051(2) .8690(4) -.5551(3) .0276(7) Uani d . 1 . C
H10A .1072 .8297 -.6286 .033 Uiso calc . 1 . H
H10B .0447 .8660 -.5353 .033 Uiso calc . 1 . H
C22 .5309(2) .8700(3) .0011(3) .0271(7) Uani d . 1 . C
H22A .5706 .7997 -.0117 .041 Uiso calc . 1 . H
H22B .5634 .9428 .0338 .041 Uiso calc . 1 . H
H22C .5008 .8963 -.0689 .041 Uiso calc . 1 . H
C23 .4885(2) .8532(3) .1934(2) .0236(6) Uani d . 1 . C
H23A .4342 .8673 .2285 .028 Uiso calc . 1 . H
H23B .5225 .9334 .2009 .028 Uiso calc . 1 . H
C24 .5384(2) .7476(3) .2535(2) .0237(6) Uani d . 1 . C
C25 .5179(2) .6193(3) .2364(3) .0303(7) Uani d . 1 . C
H25 .4731 .5957 .1828 .036 Uiso calc . 1 . H
C26 .5629(3) .5256(4) .2975(3) .0446(10) Uani d . 1 . C
H26 .5492 .4377 .2854 .054 Uiso calc . 1 . H
C27 .6277(3) .5598(6) .3758(4) .0575(14) Uani d . 1 . C
H27 .6576 .4954 .4186 .069 Uiso calc . 1 . H
C28 .6491(3) .6857(7) .3924(3) .0567(14) Uani d . 1 . C
H28 .6946 .7081 .4454 .068 Uiso calc . 1 . H
C29 .6043(2) .7817(5) .3317(3) .0382(8) Uani d . 1 . C
H29 .6187 .8693 .3437 .046 Uiso calc . 1 . H
C51 .2551(2) .5285(3) .0642(2) .0175(5) Uani d . 1 . C
C52 .2795(2) .3714(3) .2112(2) .0226(6) Uani d . 1 . C
C53 .2308(2) .2698(4) .1692(2) .0324(7) Uani d . 1 . C
H53 .1849 .2839 .1144 .039 Uiso calc . 1 . H
C54 .2493(3) .1466(4) .2075(3) .0481(11) Uani d . 1 . C
H54 .2161 .0762 .1784 .058 Uiso calc . 1 . H
C55 .3155(3) .1262(4) .2873(3) .0505(11) Uani d . 1 . C
H55 .3279 .0419 .3133 .061 Uiso calc . 1 . H
C57 .3454(2) .3513(4) .2916(3) .0373(8) Uani d . 1 . C
H57 .3785 .4215 .3212 .045 Uiso calc . 1 . H
C56 .3633(3) .2277(5) .3292(4) .0507(11) Uani d . 1 . C
H56 .4089 .2135 .3842 .061 Uiso calc . 1 . H
C58 .1438(2) .7007(3) .0454(2) .0165(5) Uani d . 1 . C
C59 .1153(2) .7933(3) .1158(2) .0217(6) Uani d . 1 . C
H59 .1560 .8429 .1598 .026 Uiso calc . 1 . H
C61 .2365(2) 1.0122(3) -.0907(2) .0183(5) Uani d . 1 . C
C62 .2928(2) 1.1269(3) -.0926(3) .0328(7) Uani d . 1 . C
H62A .3036 1.1469 -.1686 .049 Uiso calc . 1 . H
H62B .3477 1.1096 -.0500 .049 Uiso calc . 1 . H
H62C .2644 1.1999 -.0603 .049 Uiso calc . 1 . H
C71 .1990(2) .5286(3) -.3248(2) .0216(6) Uani d . 1 . C
C72 .1585(2) .4081(3) -.2868(3) .0328(7) Uani d . 1 . C
H72A .0967 .4094 -.3090 .049 Uiso calc . 1 . H
H72B .1674 .4023 -.2066 .049 Uiso calc . 1 . H
H72C .1850 .3340 -.3200 .049 Uiso calc . 1 . H
C81 .0582(2) .9887(3) -.2948(2) .0219(6) Uani d . 1 . C
C82 -.0318(2) .9933(4) -.2613(3) .0379(8) Uani d . 1 . C
H82A -.0424 .9182 -.2161 .057 Uiso calc . 1 . H
H82B -.0724 .9932 -.3270 .057 Uiso calc . 1 . H
H82C -.0398 1.0715 -.2189 .057 Uiso calc . 1 . H
C91 .2788(2) .7146(3) -.5683(2) .0271(7) Uani d . 1 . C
C92 .3751(2) .7080(4) -.5570(3) .0426(9) Uani d . 1 . C
H92A .3942 .6622 -.4894 .064 Uiso calc . 1 . H
H92B .3988 .7951 -.5540 .064 Uiso calc . 1 . H
H92C .3953 .6626 -.6202 .064 Uiso calc . 1 . H
C101 .0727(2) 1.0924(4) -.5534(3) .0338(8) Uani d . 1 . C
C102 .1120(3) 1.2211(4) -.5581(4) .0468(10) Uani d . 1 . C
H10C .1502 1.2238 -.6179 .070 Uiso calc . 1 . H
H10D .1452 1.2393 -.4883 .070 Uiso calc . 1 . H
H10E .0665 1.2855 -.5712 .070 Uiso calc . 1 . H
C510 .0274(2) .8139(3) .1224(3) .0270(7) Uani d . 1 . C
H510 .0085 .8768 .1714 .032 Uiso calc . 1 . H
C511 -.0320(2) .7432(4) .0580(3) .0295(7) Uani d . 1 . C
H511 -.0919 .7581 .0620 .035 Uiso calc . 1 . H
C512 -.0047(2) .6511(4) -.0120(3) .0306(7) Uani d . 1 . C
H512 -.0458 .6023 -.0563 .037 Uiso calc . 1 . H
C513 .0830(2) .6293(3) -.0180(2) .0240(6) Uani d . 1 . C
H513 .1015 .5651 -.0660 .029 Uiso calc . 1 . H

loop_
_atom_type_symbol
_atom_type_description
_atom_type_scat_dispersion_real
_atom_type_scat_dispersion_imag
_atom_type_scat_source
C C .0033 .0016 'International Tables Vol C Tables 4.2.6.8 and 6.1.1.4'
H H .0000 .0000 'International Tables Vol C Tables 4.2.6.8 and 6.1.1.4'
O O .0106 .0060 'International Tables Vol C Tables 4.2.6.8 and 6.1.1.4'
N N .0061 .0033 'International Tables Vol C Tables 4.2.6.8 and 6.1.1.4'
S S .1246 .1234 'International Tables Vol C Tables 4.2.6.8 and 6.1.1.4'

loop_
_geom_angle_atom_site_label_1
_geom_angle_atom_site_label_2
_geom_angle_atom_site_label_3
_geom_angle
_geom_angle_publ_flag
C2 S1 C5 92.53(12) yes
C61 O61 C6 117.5(2) ?
C71 O71 C7 117.8(2) ?
C81 O81 C8 117.1(2) ?
C91 O91 C9 118.4(2) ?
C101 O101 C10 117.2(3) ?
C2 N2 C22 122.2(2) yes
C2 N2 C23 121.3(2) yes
C22 N2 C23 116.4(2) yes
O31 N3 O32 121.6(2) yes
O31 N3 C3 120.6(2) yes
O32 N3 C3 117.7(2) yes
C51 N5 C52 122.5(2) yes
C51 N5 H5 118.7 ?
C52 N5 H5 118.7 ?
N2 C2 C3 131.1(2) yes
N2 C2 S1 117.8(2) yes
C3 C2 S1 110.9(2) yes
C2 C3 N3 123.7(2) yes
C2 C3 C4 116.2(2) ?
N3 C3 C4 119.1(2) yes
C3 C4 C6 115.2(2) ?
C3 C4 C5 104.1(2) ?
C6 C4 C5 116.0(2) ?
C3 C4 H4 107.0 ?
C6 C4 H4 107.0 ?
C5 C4 H4 107.0 ?
C58 C5 C4 115.8(2) ?
C58 C5 C51 107.3(2) ?
C4 C5 C51 106.5(2) ?
C58 C5 S1 110.88(19) ?
C4 C5 S1 105.05(18) yes
C51 C5 S1 111.23(17) ?
O61 C6 C7 106.6(2) ?
O61 C6 C4 111.4(2) ?
C7 C6 C4 109.9(2) ?
O61 C6 H6 109.7 ?
C7 C6 H6 109.7 ?
C4 C6 H6 109.7 ?
O71 C7 C8 110.8(2) ?
O71 C7 C6 103.9(2) ?
C8 C7 C6 113.7(2) ?
O71 C7 H7 109.4 ?
C8 C7 H7 109.4 ?
C6 C7 H7 109.4 ?
O81 C8 C7 110.0(2) ?
O81 C8 C9 109.0(2) ?
C7 C8 C9 110.5(2) ?
O81 C8 H8 109.1 ?
C7 C8 H8 109.1 ?
C9 C8 H8 109.1 ?
O91 C9 C10 112.0(2) ?
O91 C9 C8 101.5(2) ?
C10 C9 C8 115.7(3) ?
O91 C9 H9 109.1 ?
C10 C9 H9 109.1 ?
C8 C9 H9 109.1 ?
O101 C10 C9 110.3(3) ?
O101 C10 H10A 109.6 ?
C9 C10 H10A 109.6 ?
O101 C10 H10B 109.6 ?
C9 C10 H10B 109.6 ?
H10A C10 H10B 108.1 ?
N2 C22 H22A 109.5 ?
N2 C22 H22B 109.5 ?
H22A C22 H22B 109.5 ?
N2 C22 H22C 109.5 ?
H22A C22 H22C 109.5 ?
H22B C22 H22C 109.5 ?
N2 C23 C24 113.8(3) yes
N2 C23 H23A 108.8 ?
C24 C23 H23A 108.8 ?
N2 C23 H23B 108.8 ?
C24 C23 H23B 108.8 ?
H23A C23 H23B 107.7 ?
C25 C24 C29 119.9(3) ?
C25 C24 C23 122.0(3) ?
C29 C24 C23 118.1(3) ?
C26 C25 C24 119.9(3) ?
C26 C25 H25 120.0 ?
C24 C25 H25 120.0 ?
C27 C26 C25 120.0(4) ?
C27 C26 H26 120.0 ?
C25 C26 H26 120.0 ?
C28 C27 C26 120.5(4) ?
C28 C27 H27 119.7 ?
C26 C27 H27 119.7 ?
C27 C28 C29 120.3(4) ?
C27 C28 H28 119.8 ?
C29 C28 H28 119.8 ?
C24 C29 C28 119.3(4) ?
C24 C29 H29 120.4 ?
C28 C29 H29 120.4 ?
O51 C51 N5 123.5(3) yes
O51 C51 C5 120.1(2) ?
N5 C51 C5 116.3(2) yes
C53 C52 C57 120.3(3) ?
C53 C52 N5 121.2(3) yes
C57 C52 N5 118.6(3) yes
C52 C53 C54 119.5(3) ?
C52 C53 H53 120.2 ?
C54 C53 H53 120.2 ?
C55 C54 C53 120.3(4) ?
C55 C54 H54 119.9 ?
C53 C54 H54 119.9 ?
C56 C55 C54 119.9(4) ?
C56 C55 H55 120.1 ?
C54 C55 H55 120.1 ?
C52 C57 C56 119.6(4) ?
C52 C57 H57 120.2 ?
C56 C57 H57 120.2 ?
C55 C56 C57 120.4(4) ?
C55 C56 H56 119.8 ?
C57 C56 H56 119.8 ?
C513 C58 C59 118.7(2) ?
C513 C58 C5 118.5(3) ?
C59 C58 C5 122.9(2) ?
C58 C59 C510 120.5(3) ?
C58 C59 H59 119.7 ?
C510 C59 H59 119.7 ?
O62 C61 O61 123.0(3) ?
O62 C61 C62 126.3(3) ?
O61 C61 C62 110.7(2) ?
C61 C62 H62A 109.5 ?
C61 C62 H62B 109.5 ?
H62A C62 H62B 109.5 ?
C61 C62 H62C 109.5 ?
H62A C62 H62C 109.5 ?
H62B C62 H62C 109.5 ?
O72 C71 O71 123.9(3) ?
O72 C71 C72 126.2(3) ?
O71 C71 C72 109.8(2) ?
C71 C72 H72A 109.5 ?
C71 C72 H72B 109.5 ?
H72A C72 H72B 109.5 ?
C71 C72 H72C 109.5 ?
H72A C72 H72C 109.5 ?
H72B C72 H72C 109.5 ?
O82 C81 O81 123.2(2) ?
O82 C81 C82 126.1(3) ?
O81 C81 C82 110.7(3) ?
C81 C82 H82A 109.5 ?
C81 C82 H82B 109.5 ?
H82A C82 H82B 109.5 ?
C81 C82 H82C 109.5 ?
H82A C82 H82C 109.5 ?
H82B C82 H82C 109.5 ?
O92 C91 O91 123.6(3) ?
O92 C91 C92 126.4(3) ?
O91 C91 C92 110.0(3) ?
C91 C92 H92A 109.5 ?
C91 C92 H92B 109.5 ?
H92A C92 H92B 109.5 ?
C91 C92 H92C 109.5 ?
H92A C92 H92C 109.5 ?
H92B C92 H92C 109.5 ?
O102 C101 O101 123.3(4) ?
O102 C101 C102 126.2(4) ?
O101 C101 C102 110.5(3) ?
C101 C102 H10C 109.5 ?
C101 C102 H10D 109.5 ?
H10C C102 H10D 109.5 ?
C101 C102 H10E 109.5 ?
H10C C102 H10E 109.5 ?
H10D C102 H10E 109.5 ?
C511 C510 C59 120.0(3) ?
C511 C510 H510 120.0 ?
C59 C510 H510 120.0 ?
C512 C511 C510 120.1(3) ?
C512 C511 H511 120.0 ?
C510 C511 H511 120.0 ?
C511 C512 C513 120.0(3) ?
C511 C512 H512 120.0 ?
C513 C512 H512 120.0 ?
C58 C513 C512 120.7(3) ?
C58 C513 H513 119.7 ?
C512 C513 H513 119.7 ?

loop_
_geom_bond_atom_site_label_1
_geom_bond_atom_site_label_2
_geom_bond_site_symmetry_2
_geom_bond_distance
_geom_bond_publ_flag
S1 C2 . 1.766(2) yes
S1 C5 . 1.838(3) yes
O31 N3 . 1.243(3) yes
O32 N3 . 1.249(3) yes
O51 C51 . 1.215(4) yes
O61 C61 . 1.362(3) yes
O61 C6 . 1.436(3) ?
O62 C61 . 1.193(3) ?
O71 C71 . 1.362(4) ?
O71 C7 . 1.449(3) ?
O72 C71 . 1.202(4) ?
O81 C81 . 1.376(4) ?
O81 C8 . 1.442(3) ?
O82 C81 . 1.198(4) ?
O91 C91 . 1.344(4) ?
O91 C9 . 1.447(3) ?
O92 C91 . 1.204(4) ?
O101 C101 . 1.352(4) ?
O101 C10 . 1.442(5) ?
O102 C101 . 1.203(4) ?
N2 C2 . 1.340(3) yes
N2 C22 . 1.468(4) yes
N2 C23 . 1.470(4) yes
N3 C3 . 1.402(3) yes
N5 C51 . 1.351(3) yes
N5 C52 . 1.430(4) yes
N5 H5 . .8800 ?
C2 C3 . 1.384(4) yes
C3 C4 . 1.508(3) ?
C4 C6 . 1.551(4) ?
C4 C5 . 1.566(3) ?
C4 H4 . 1.0000 ?
C5 C58 . 1.523(4) ?
C5 C51 . 1.573(4) ?
C6 C7 . 1.543(3) ?
C6 H6 . 1.0000 ?
C7 C8 . 1.519(4) ?
C7 H7 . 1.0000 ?
C8 C9 . 1.539(4) ?
C8 H8 . 1.0000 ?
C9 C10 . 1.498(4) ?
C9 H9 . 1.0000 ?
C10 H10A . .9900 ?
C10 H10B . .9900 ?
C22 H22A . .9800 ?
C22 H22B . .9800 ?
C22 H22C . .9800 ?
C23 C24 . 1.505(4) ?
C23 H23A . .9900 ?
C23 H23B . .9900 ?
C24 C25 . 1.388(5) ?
C24 C29 . 1.390(4) ?
C25 C26 . 1.386(5) ?
C25 H25 . .9500 ?
C26 C27 . 1.380(7) ?
C26 H26 . .9500 ?
C27 C28 . 1.365(9) ?
C27 H27 . .9500 ?
C28 C29 . 1.400(7) ?
C28 H28 . .9500 ?
C29 H29 . .9500 ?
C52 C53 . 1.379(5) ?
C52 C57 . 1.378(5) ?
C53 C54 . 1.390(5) ?
C53 H53 . .9500 ?
C54 C55 . 1.376(6) ?
C54 H54 . .9500 ?
C55 C56 . 1.370(7) ?
C55 H55 . .9500 ?
C57 C56 . 1.389(6) ?
C57 H57 . .9500 ?
C56 H56 . .9500 ?
C58 C513 . 1.390(4) ?
C58 C59 . 1.391(4) ?
C59 C510 . 1.394(4) ?
C59 H59 . .9500 ?
C61 C62 . 1.486(4) ?
C62 H62A . .9800 ?
C62 H62B . .9800 ?
C62 H62C . .9800 ?
C71 C72 . 1.496(5) ?
C72 H72A . .9800 ?
C72 H72B . .9800 ?
C72 H72C . .9800 ?
C81 C82 . 1.492(4) ?
C82 H82A . .9800 ?
C82 H82B . .9800 ?
C82 H82C . .9800 ?
C91 C92 . 1.497(5) ?
C92 H92A . .9800 ?
C92 H92B . .9800 ?
C92 H92C . .9800 ?
C101 C102 . 1.479(6) ?
C102 H10C . .9800 ?
C102 H10D . .9800 ?
C102 H10E . .9800 ?
C510 C511 . 1.380(5) ?
C510 H510 . .9500 ?
C511 C512 . 1.377(5) ?
C511 H511 . .9500 ?
C512 C513 . 1.394(4) ?
C512 H512 . .9500 ?
C513 H513 . .9500 ?

loop_
_geom_hbond_atom_site_label_D
_geom_hbond_atom_site_label_H
_geom_hbond_atom_site_label_A
_geom_hbond_site_symmetry_A
_geom_hbond_distance_DH
_geom_hbond_distance_HA
_geom_hbond_distance_DA
_geom_hbond_angle_DHA
_geom_hbond_publ_flag
C7 H7 O32 1_555 1.00 2.294 3.076(3) 134 yes
C9 H9 O72 1_555 1.00 2.597 3.172(4) 116 yes
C22 H22A O31 1_555 .98 2.187 2.676(4) 109 yes
C53 H53 O51 1_555 .95 2.593 2.916(4) 100 yes
N5 H5 O92 1_556 .88 2.125 2.966(4) 160 yes
C23 H23B O31 2_655 .99 2.541 3.265(5) 130 yes
C22 H22B O31 2_655 .98 2.496 3.171(5) 126 yes
C511 H511 O62 2_545 .95 2.971 3.350(4) 105 yes
C512 H512 O62 2_545 .95 2.627 3.176(4) 117 yes
